data_1515501
loop_
_publ_author_name
'Guin, Joyram'
'Besnard, C\'eline'
'Pattison, Philip'
'Lacour, J\'er\^ome'

_publ_section_title
;
 Highly selective additions of hydride and organolithium nucleophiles to
 helical carbenium ions
;
_journal_issue 3
_journal_name_full 'Chemical Science'
_journal_page_first 425
_journal_paper_doi 10.1039/c0sc00525h
_journal_volume 2
_journal_year 2011
_chemical_formula_moiety 'C33 H33 N2 O2, C3 H8 O, B F4 '
_chemical_formula_sum 'C36 H41 B F4 N2 O3'
_chemical_formula_weight 636.54
_space_group_IT_number 14
_symmetry_cell_setting monoclinic
_symmetry_space_group_name_Hall '-P 2yn'
_symmetry_space_group_name_H-M 'P 1 21/n 1'
_atom_sites_solution_hydrogens geom
_atom_sites_solution_primary direct
_audit_update_record
;
2010-04-23 # Formatted by publCIF
;
_cell_angle_alpha 90
_cell_angle_beta 96.240(15)
_cell_angle_gamma 90
_cell_formula_units_Z 4
_cell_length_a 10.639(5)
_cell_length_b 14.831(5)
_cell_length_c 20.681(5)
_cell_measurement_reflns_used 36177
_cell_measurement_temperature 100
_cell_measurement_theta_max 23.561
_cell_measurement_theta_min 1.671
_cell_volume 3244(2)
_computing_cell_refinement 'CRYSALIS (Oxford Diffraction 2004)'
_computing_data_collection 'MAR345 control software (marresearch)'
_computing_data_reduction 'CRYSALIS (Oxford Diffraction 2004)'
_computing_molecular_graphics 'CAMERON (Watkin et al., 1996)'
_computing_publication_material 'CRYSTALS (Betteridge et al., 2003)'
_computing_structure_refinement 'CRYSTALS (Betteridge et al., 2003)'
_computing_structure_solution 'Sir2004 (Burla et al., 2005)'
_diffrn_ambient_temperature 100
_diffrn_measured_fraction_theta_full 0.985
_diffrn_measured_fraction_theta_max 0.985
_diffrn_measurement_device 'mar 345 image plate'
_diffrn_measurement_device_type Serial
_diffrn_measurement_method '\f scans'
_diffrn_radiation_monochromator graphite
_diffrn_radiation_type synchrotron
_diffrn_radiation_wavelength 0.70150
_diffrn_reflns_av_R_equivalents 0.044
_diffrn_reflns_limit_h_max 11
_diffrn_reflns_limit_h_min -11
_diffrn_reflns_limit_k_max 16
_diffrn_reflns_limit_k_min -16
_diffrn_reflns_limit_l_max 23
_diffrn_reflns_limit_l_min -23
_diffrn_reflns_number 36177
_diffrn_reflns_theta_full 23.542
_diffrn_reflns_theta_max 23.561
_diffrn_reflns_theta_min 1.671
_diffrn_standards_number 0
_exptl_absorpt_coefficient_mu 0.097
_exptl_absorpt_correction_type none
_exptl_crystal_colour black
_exptl_crystal_density_diffrn 1.303
_exptl_crystal_density_method 'not measured'
_exptl_crystal_description needle
_exptl_crystal_F_000 1344
_exptl_crystal_size_max 0.300
_exptl_crystal_size_mid 0.020
_exptl_crystal_size_min 0.020
_refine_diff_density_max 0.39
_refine_diff_density_min -0.35
_refine_ls_extinction_method None
_refine_ls_goodness_of_fit_ref 1.1999
_refine_ls_matrix_type full
_refine_ls_number_parameters 443
_refine_ls_number_reflns 4931
_refine_ls_number_restraints 18
_refine_ls_R_factor_all 0.0479
_refine_ls_R_factor_gt 0.0388
_refine_ls_shift/su_max 0.0004541
_refine_ls_structure_factor_coef Fsqd
_refine_ls_weighting_details
;
Method, part 1, Chebychev polynomial, (Watkin, 1994, Prince, 1982)
[weight] = 1.0/[A~0~*T~0~(x)+A~1~*T~1~(x) ... +A~n-1~]*T~n-1~(x)]
where A~i~ are the Chebychev coefficients listed below and x= Fcalc/Fmax
Method = Robust Weighting (Prince, 1982)
W = [weight] * [1-(deltaF/6*sigmaF)^2^]^2^
A~i~ are:
69.0 87.7 21.6
;
_refine_ls_weighting_scheme calc
_refine_ls_wR_factor_all 0.0624
_refine_ls_wR_factor_gt 0.0580
_refine_ls_wR_factor_ref 0.0624
_reflns_limit_h_max 11
_reflns_limit_h_min -11
_reflns_limit_k_max 16
_reflns_limit_k_min 0
_reflns_limit_l_max 23
_reflns_limit_l_min 0
_reflns_number_gt 3804
_reflns_number_total 4951
_reflns_threshold_expression I>2.0\s(I)
_oxford_diffrn_Wilson_B_factor 1.66
_oxford_diffrn_Wilson_scale 0.41
_oxford_refine_ls_r_factor_ref 0.0479
_oxford_refine_ls_scale 1.672(5)
_oxford_reflns_number_all 4931
_oxford_reflns_threshold_expression_ref I>-10.0\s(I)
_cod_data_source_file c0sc00525h.txt
_cod_data_source_block 1
_cod_depositor_comments
;
The following automatic conversions were performed:

'_symmetry_cell_setting' value 'Monoclinic' changed to 'monoclinic'
according to
/usr/data/users/saulius/automatic-downloads/retrospective/RSC/lib/dictionaries/cif_core.dic
dictionary named 'cif_core.dic' version 2.4.2 from 2011-04-26.

Automatic conversion script
Id: cif_fix_values 2281 2013-09-26 08:29:07Z andrius 
;
_cod_original_sg_symbol_H-M 'P 1 21/n 1 '
_cod_original_formula_sum 'C36 H41 B1 F4 N2 O3'
_cod_database_code 1515501

loop_
_symmetry_equiv_pos_as_xyz
x,y,z
-x,-y,-z
-x+1/2,y+1/2,-z+1/2
x+1/2,-y+1/2,z+1/2

loop_
_atom_site_label
_atom_site_type_symbol
_atom_site_fract_x
_atom_site_fract_y
_atom_site_fract_z
_atom_site_U_iso_or_equiv
_atom_site_occupancy
_atom_site_adp_type
_atom_site_refinement_flags_posn
_atom_site_refinement_flags_adp
_atom_site_refinement_flags_occupancy
_atom_site_disorder_group
F1 F 0.7677(5) 0.8749(5) 0.7451(3) 0.0330 0.803(11) Uani D U P 1
F2 F 0.729(2) 0.876(2) 0.7489(14) 0.0424 0.197(11) Uani D U P 2
B3 B 0.7336(2) 0.78868(17) 0.76341(11) 0.0250 1.0000 Uani . . . .
F4 F 0.63076(12) 0.75432(9) 0.72449(6) 0.0374 1.0000 Uani D . . .
F5 F 0.7190(5) 0.7806(3) 0.82840(13) 0.0522 0.803(11) Uani D U P 1
F6 F 0.6673(17) 0.8164(12) 0.8227(7) 0.0492 0.197(11) Uani D U P 2
F7 F 0.8236(13) 0.7363(10) 0.7850(10) 0.0620 0.197(11) Uani D U P 2
F8 F 0.8375(3) 0.7345(2) 0.7501(3) 0.0626 0.803(11) Uani D U P 1
O9 O 0.70972(12) 1.10897(9) 0.34784(6) 0.0202 1.0000 Uani . . . .
C10 C 0.69981(18) 1.13937(13) 0.40942(9) 0.0177 1.0000 Uani . . . .
C11 C 0.65667(19) 1.22314(13) 0.42315(9) 0.0204 1.0000 Uani . . . .
C12 C 0.63710(19) 1.24545(14) 0.48720(9) 0.0225 1.0000 Uani . . . .
C13 C 0.65261(18) 1.18243(13) 0.53633(9) 0.0198 1.0000 Uani . . . .
C14 C 0.69256(18) 1.09475(13) 0.52266(9) 0.0170 1.0000 Uani . . . .
C15 C 0.73016(17) 1.07377(13) 0.46017(9) 0.0159 1.0000 Uani . . . .
C16 C 0.78419(18) 0.98654(13) 0.45019(9) 0.0157 1.0000 Uani . . . .
C17 C 0.75363(17) 0.91694(13) 0.49218(9) 0.0153 1.0000 Uani . . . .
C18 C 0.77059(18) 0.82471(13) 0.47596(9) 0.0171 1.0000 Uani . . . .
N19 N 0.82023(15) 0.80468(10) 0.41784(7) 0.0171 1.0000 Uani . . . .
C20 C 0.87408(18) 0.87099(13) 0.38261(9) 0.0179 1.0000 Uani . . . .
C21 C 0.86473(18) 0.96287(13) 0.40043(9) 0.0167 1.0000 Uani . . . .
C22 C 0.94076(18) 1.02644(13) 0.37015(9) 0.0181 1.0000 Uani . . . .
O23 O 0.95184(12) 1.10931(9) 0.39839(6) 0.0199 1.0000 Uani . . . .
C24 C 0.9973(2) 1.18111(13) 0.36017(10) 0.0245 1.0000 Uani . . . .
H25 H 0.9851 1.2374 0.3829 0.0377 1.0000 Uiso R . . .
H26 H 1.0863 1.1716 0.3541 0.0376 1.0000 Uiso R . . .
H27 H 0.9441 1.1825 0.3185 0.0368 1.0000 Uiso R . . .
C28 C 1.00337(19) 1.00160(13) 0.31792(9) 0.0212 1.0000 Uani . . . .
C29 C 0.99878(19) 0.91147(14) 0.29727(9) 0.0226 1.0000 Uani . . . .
C30 C 0.93851(19) 0.84645(13) 0.32887(9) 0.0210 1.0000 Uani . . . .
H31 H 0.9398 0.7850 0.3166 0.0271 1.0000 Uiso R . . .
H32 H 1.0425 0.8947 0.2610 0.0288 1.0000 Uiso R . . .
H33 H 1.0528 1.0454 0.2972 0.0266 1.0000 Uiso R . . .
C34 C 0.83047(19) 0.70980(13) 0.40094(9) 0.0179 1.0000 Uani . . . .
C35 C 0.9407(2) 0.66310(14) 0.42340(9) 0.0222 1.0000 Uani . . . .
C36 C 0.9451(2) 0.57113(14) 0.41026(10) 0.0278 1.0000 Uani . . . .
C37 C 0.8438(2) 0.52585(14) 0.37631(10) 0.0284 1.0000 Uani . . . .
C38 C 0.7366(2) 0.57472(14) 0.35455(10) 0.0257 1.0000 Uani . . . .
C39 C 0.7265(2) 0.66693(14) 0.36640(9) 0.0216 1.0000 Uani . . . .
C40 C 0.6081(2) 0.71741(16) 0.34371(11) 0.0324 1.0000 Uani . . . .
H41 H 0.5490 0.6799 0.3140 0.0524 1.0000 Uiso R . . .
H42 H 0.5635 0.7352 0.3810 0.0521 1.0000 Uiso R . . .
H43 H 0.6286 0.7737 0.3205 0.0524 1.0000 Uiso R . . .
H44 H 0.6661 0.5446 0.3313 0.0333 1.0000 Uiso R . . .
C45 C 0.8513(3) 0.42549(15) 0.36453(12) 0.0433 1.0000 Uani . . . .
H46 H 0.7928 0.4095 0.3277 0.0665 1.0000 Uiso R . . .
H47 H 0.8266 0.3926 0.4012 0.0656 1.0000 Uiso R . . .
H48 H 0.9340 0.4050 0.3563 0.0665 1.0000 Uiso R . . .
H49 H 1.0167 0.5384 0.4258 0.0350 1.0000 Uiso R . . .
C50 C 1.0516(2) 0.71080(15) 0.45971(10) 0.0306 1.0000 Uani . . . .
H51 H 1.1104 0.6668 0.4779 0.0486 1.0000 Uiso R . . .
H52 H 1.0234 0.7485 0.4944 0.0475 1.0000 Uiso R . . .
H53 H 1.0937 0.7501 0.4314 0.0486 1.0000 Uiso R . . .
C54 C 0.73338(18) 0.75615(14) 0.51598(9) 0.0205 1.0000 Uani . . . .
C55 C 0.68369(19) 0.77925(14) 0.57311(9) 0.0220 1.0000 Uani . . . .
C56 C 0.66972(18) 0.86790(13) 0.59207(9) 0.0199 1.0000 Uani . . . .
C57 C 0.70328(18) 0.93783(13) 0.55195(9) 0.0169 1.0000 Uani . . . .
N58 N 0.69413(15) 1.02729(11) 0.56930(7) 0.0168 1.0000 Uani . . . .
C59 C 0.66256(18) 1.04882(14) 0.63599(9) 0.0189 1.0000 Uani . . . .
C60 C 0.52017(18) 1.04710(14) 0.63975(9) 0.0214 1.0000 Uani . . . .
C61 C 0.4890(2) 1.05114(16) 0.71035(9) 0.0283 1.0000 Uani . . . .
H62 H 0.3965 1.0529 0.7117 0.0438 1.0000 Uiso R . . .
H63 H 0.5282 1.1063 0.7317 0.0423 1.0000 Uiso R . . .
H64 H 0.5248 0.9977 0.7348 0.0442 1.0000 Uiso R . . .
H65 H 0.4823 1.0981 0.6142 0.0256 1.0000 Uiso R . . .
H66 H 0.4864 0.9905 0.6194 0.0265 1.0000 Uiso R . . .
H67 H 0.6969 1.1072 0.6480 0.0245 1.0000 Uiso R . . .
H68 H 0.7062 1.0033 0.6646 0.0241 1.0000 Uiso R . . .
H69 H 0.6357 0.8823 0.6311 0.0254 1.0000 Uiso R . . .
H70 H 0.6591 0.7334 0.6005 0.0285 1.0000 Uiso R . . .
H71 H 0.7391 0.6957 0.5047 0.0253 1.0000 Uiso R . . .
H72 H 0.6356 1.1986 0.5785 0.0247 1.0000 Uiso R . . .
H73 H 0.6101 1.3047 0.4974 0.0265 1.0000 Uiso R . . .
H74 H 0.6407 1.2657 0.3897 0.0244 1.0000 Uiso R . . .
C75 C 0.6631(2) 1.16781(14) 0.29506(9) 0.0266 1.0000 Uani . . . .
H76 H 0.6719 1.1335 0.2548 0.0384 1.0000 Uiso R . . .
H77 H 0.7172 1.2223 0.2949 0.0393 1.0000 Uiso R . . .
H78 H 0.5739 1.1852 0.2994 0.0396 1.0000 Uiso R . . .
O79 O 0.35122(17) 0.58660(11) 0.41232(8) 0.0471 1.0000 Uani . . . .
C80 C 0.3718(2) 0.50823(14) 0.37464(10) 0.0305 1.0000 Uani . . . .
C81 C 0.2495(2) 0.45780(16) 0.35663(11) 0.0390 1.0000 Uani . . . .
H82 H 0.2611 0.4042 0.3298 0.0596 1.0000 Uiso R . . .
H83 H 0.2152 0.4375 0.3962 0.0587 1.0000 Uiso R . . .
H84 H 0.1886 0.4974 0.3325 0.0590 1.0000 Uiso R . . .
C85 C 0.4692(2) 0.45132(16) 0.41496(11) 0.0363 1.0000 Uani . . . .
H86 H 0.4873 0.3985 0.3888 0.0555 1.0000 Uiso R . . .
H87 H 0.5480 0.4843 0.4266 0.0552 1.0000 Uiso R . . .
H88 H 0.4339 0.4313 0.4551 0.0549 1.0000 Uiso R . . .
H89 H 0.4086 0.5273 0.3339 0.0376 1.0000 Uiso R . . .
H90 H 0.3078 0.6256 0.3900 0.0710 1.0000 Uiso R . . .

loop_
_atom_site_aniso_label
_atom_site_aniso_U_11
_atom_site_aniso_U_22
_atom_site_aniso_U_33
_atom_site_aniso_U_23
_atom_site_aniso_U_13
_atom_site_aniso_U_12
F1 0.047(2) 0.0281(13) 0.0247(13) 0.0060(10) 0.0065(16) -0.0138(18)
F2 0.080(10) 0.022(5) 0.024(5) 0.001(4) 0.000(8) -0.020(9)
B3 0.0280(15) 0.0245(14) 0.0212(13) 0.0072(10) -0.0039(11) -0.0055(11)
F4 0.0326(8) 0.0477(9) 0.0303(7) 0.0089(6) -0.0043(6) -0.0123(7)
F5 0.090(3) 0.047(2) 0.0179(10) 0.0077(12) 0.0007(14) -0.0287(18)
F6 0.074(7) 0.049(7) 0.030(5) -0.009(5) 0.029(5) -0.032(5)
F7 0.029(5) 0.064(5) 0.089(8) 0.024(7) -0.009(6) 0.019(4)
F8 0.0356(14) 0.0593(14) 0.092(3) 0.004(2) 0.0024(17) 0.0154(11)
O9 0.0243(8) 0.0219(8) 0.0141(7) 0.0013(6) 0.0014(6) 0.0037(6)
C10 0.0149(11) 0.0206(11) 0.0177(10) -0.0020(8) 0.0021(8) -0.0019(8)
C11 0.0207(11) 0.0177(11) 0.0226(11) 0.0019(8) 0.0017(9) -0.0002(9)
C12 0.0231(12) 0.0182(11) 0.0264(11) -0.0028(9) 0.0028(9) 0.0014(9)
C13 0.0178(11) 0.0214(11) 0.0200(11) -0.0066(9) 0.0020(8) -0.0017(9)
C14 0.0138(11) 0.0197(11) 0.0167(10) -0.0022(8) -0.0012(8) -0.0026(8)
C15 0.0124(10) 0.0173(10) 0.0177(10) -0.0007(8) 0.0010(8) -0.0012(8)
C16 0.0131(10) 0.0188(10) 0.0137(9) -0.0036(8) -0.0048(8) -0.0025(8)
C17 0.0107(10) 0.0197(11) 0.0145(10) -0.0007(8) -0.0033(8) -0.0002(8)
C18 0.0137(11) 0.0198(11) 0.0171(10) -0.0024(8) -0.0013(8) 0.0006(8)
N19 0.0202(9) 0.0160(9) 0.0151(8) -0.0005(7) 0.0029(7) 0.0001(7)
C20 0.0184(11) 0.0186(11) 0.0159(10) 0.0006(8) -0.0016(8) 0.0003(9)
C21 0.0190(11) 0.0179(11) 0.0126(10) 0.0006(8) -0.0011(8) 0.0019(8)
C22 0.0172(11) 0.0181(11) 0.0182(10) 0.0008(8) -0.0015(8) 0.0026(8)
O23 0.0210(8) 0.0165(7) 0.0225(7) -0.0007(6) 0.0036(6) -0.0024(6)
C24 0.0263(12) 0.0174(11) 0.0301(12) 0.0025(9) 0.0053(9) -0.0032(9)
C28 0.0213(12) 0.0213(11) 0.0215(11) 0.0033(9) 0.0049(9) -0.0002(9)
C29 0.0265(12) 0.0247(12) 0.0174(10) 0.0008(9) 0.0060(9) 0.0018(9)
C30 0.0251(12) 0.0198(11) 0.0183(10) -0.0020(8) 0.0032(9) 0.0018(9)
C34 0.0241(11) 0.0143(10) 0.0167(10) 0.0002(8) 0.0085(8) 0.0004(9)
C35 0.0253(12) 0.0228(11) 0.0198(11) 0.0018(9) 0.0083(9) 0.0037(9)
C36 0.0323(13) 0.0258(12) 0.0272(12) 0.0069(9) 0.0120(10) 0.0092(10)
C37 0.0433(15) 0.0186(11) 0.0267(12) 0.0010(9) 0.0189(11) -0.0007(10)
C38 0.0321(13) 0.0230(12) 0.0231(11) -0.0044(9) 0.0081(9) -0.0089(10)
C39 0.0259(12) 0.0225(11) 0.0169(10) -0.0015(9) 0.0047(9) -0.0011(9)
C40 0.0277(13) 0.0339(14) 0.0346(13) -0.0058(10) -0.0005(10) 0.0001(10)
C45 0.0648(19) 0.0202(13) 0.0483(15) 0.0010(11) 0.0222(14) -0.0012(12)
C50 0.0262(13) 0.0352(13) 0.0296(12) 0.0018(10) -0.0009(10) 0.0035(10)
C54 0.0231(12) 0.0186(11) 0.0198(10) 0.0003(9) 0.0024(8) -0.0014(9)
C55 0.0232(12) 0.0233(12) 0.0195(11) 0.0048(9) 0.0021(9) -0.0019(9)
C56 0.0199(11) 0.0235(11) 0.0163(10) -0.0009(9) 0.0024(8) 0.0028(9)
C57 0.0129(10) 0.0203(11) 0.0168(10) -0.0014(8) -0.0017(8) -0.0005(8)
N58 0.0181(9) 0.0184(9) 0.0140(8) -0.0018(7) 0.0019(7) 0.0003(7)
C59 0.0202(11) 0.0227(11) 0.0137(10) -0.0038(8) 0.0018(8) 0.0014(9)
C60 0.0207(11) 0.0262(11) 0.0175(10) -0.0025(9) 0.0021(8) 0.0004(9)
C61 0.0262(13) 0.0376(13) 0.0219(11) -0.0028(10) 0.0060(9) -0.0009(10)
C75 0.0352(13) 0.0268(12) 0.0176(11) 0.0052(9) 0.0022(9) 0.0072(10)
O79 0.0764(14) 0.0288(9) 0.0329(9) -0.0086(8) -0.0081(9) 0.0131(9)
C80 0.0427(15) 0.0236(12) 0.0249(12) -0.0016(10) 0.0021(10) 0.0051(10)
C81 0.0409(15) 0.0334(14) 0.0405(14) 0.0011(11) -0.0058(11) 0.0059(12)
C85 0.0351(14) 0.0340(14) 0.0385(14) 0.0047(11) -0.0015(11) 0.0006(11)

loop_
_atom_type_symbol
_atom_type_scat_dispersion_real
_atom_type_scat_dispersion_imag
_atom_type_scat_Cromer_Mann_a1
_atom_type_scat_Cromer_Mann_b1
_atom_type_scat_Cromer_Mann_a2
_atom_type_scat_Cromer_Mann_b2
_atom_type_scat_Cromer_Mann_a3
_atom_type_scat_Cromer_Mann_b3
_atom_type_scat_Cromer_Mann_a4
_atom_type_scat_Cromer_Mann_b4
_atom_type_scat_Cromer_Mann_c
_atom_type_scat_source
C 0.0033 0.0016 2.3100 20.8439 1.0200 10.2075 1.5886 0.5687 0.8650 51.6512 0.2156 'International Tables Vol C 4.2.6.8 and 6.1.1.4'
N 0.0061 0.0033 12.2126 0.0057 3.1322 9.8933 2.0125 28.9975 1.1663 0.5826 -11.5290 'International Tables Vol C 4.2.6.8 and 6.1.1.4'
O 0.0106 0.0060 3.0485 13.2771 2.2868 5.7011 1.5463 0.3239 0.8670 32.9089 0.2508 'International Tables Vol C 4.2.6.8 and 6.1.1.4'
B 0.0013 0.0007 2.0545 23.2185 1.3326 1.0210 1.0979 60.3498 0.7068 0.1403 -0.1932 'International Tables Vol C 4.2.6.8 and 6.1.1.4'
F 0.0171 0.0103 3.5392 10.2825 2.6412 4.2944 1.5170 0.2615 1.0243 26.1476 0.2776 'International Tables Vol C 4.2.6.8 and 6.1.1.4'
H 0.0000 0.0000 0.4930 10.5109 0.3229 26.1257 0.1402 3.1424 0.0408 57.7998 0.0030 'International Tables Vol C 4.2.6.8 and 6.1.1.4'

loop_
_geom_angle_atom_site_label_1
_geom_angle_atom_site_label_2
_geom_angle_atom_site_label_3
_geom_angle
_geom_angle_publ_flag
F1 B3 F4 113.2(3) yes
F1 B3 F5 113.9(4) yes
F4 B3 F5 111.7(2) yes
F1 B3 F8 103.7(4) yes
F4 B3 F8 105.2(2) yes
F5 B3 F8 108.3(2) yes
C10 O9 C75 116.80(15) yes
O9 C10 C11 123.79(17) yes
O9 C10 C15 114.97(16) yes
C11 C10 C15 121.10(17) yes
C10 C11 C12 119.93(18) yes
C10 C11 H74 119.9 no
C12 C11 H74 120.2 no
C11 C12 C13 121.23(19) yes
C11 C12 H73 120.3 no
C13 C12 H73 118.5 no
C12 C13 C14 119.59(18) yes
C12 C13 H72 119.5 no
C14 C13 H72 121.0 no
C13 C14 C15 120.26(17) yes
C13 C14 N58 120.51(16) yes
C15 C14 N58 119.22(17) yes
C10 C15 C14 116.69(17) yes
C10 C15 C16 124.29(17) yes
C14 C15 C16 118.75(17) yes
C15 C16 C17 116.58(17) yes
C15 C16 C21 126.47(17) yes
C17 C16 C21 116.94(17) yes
C16 C17 C18 120.97(17) yes
C16 C17 C57 120.38(17) yes
C18 C17 C57 118.64(17) yes
C17 C18 N19 118.45(17) yes
C17 C18 C54 120.59(17) yes
N19 C18 C54 120.91(17) yes
C18 N19 C20 121.25(16) yes
C18 N19 C34 117.21(15) yes
C20 N19 C34 120.92(15) yes
N19 C20 C21 120.07(17) yes
N19 C20 C30 119.60(17) yes
C21 C20 C30 120.33(18) yes
C16 C21 C20 118.68(17) yes
C16 C21 C22 123.81(17) yes
C20 C21 C22 117.44(17) yes
C21 C22 O23 115.74(16) yes
C21 C22 C28 120.73(18) yes
O23 C22 C28 123.43(18) yes
C22 O23 C24 116.79(14) yes
O23 C24 H25 107.3 no
O23 C24 H26 110.6 no
H25 C24 H26 111.5 no
O23 C24 H27 107.6 no
H25 C24 H27 108.3 no
H26 C24 H27 111.4 no
C22 C28 C29 119.29(18) yes
C22 C28 H33 120.0 no
C29 C28 H33 120.6 no
C28 C29 C30 122.06(18) yes
C28 C29 H32 118.8 no
C30 C29 H32 119.1 no
C20 C30 C29 119.18(18) yes
C20 C30 H31 118.7 no
C29 C30 H31 122.1 no
N19 C34 C35 118.74(18) yes
N19 C34 C39 118.99(18) yes
C35 C34 C39 122.14(18) yes
C34 C35 C36 117.7(2) yes
C34 C35 C50 121.14(18) yes
C36 C35 C50 121.2(2) yes
C35 C36 C37 122.0(2) yes
C35 C36 H49 119.1 no
C37 C36 H49 118.9 no
C36 C37 C38 118.4(2) yes
C36 C37 C45 120.3(2) yes
C38 C37 C45 121.3(2) yes
C37 C38 C39 122.2(2) yes
C37 C38 H44 119.5 no
C39 C38 H44 118.3 no
C34 C39 C38 117.5(2) yes
C34 C39 C40 121.57(18) yes
C38 C39 C40 120.9(2) yes
C39 C40 H41 111.5 no
C39 C40 H42 110.4 no
H41 C40 H42 107.9 no
C39 C40 H43 110.4 no
H41 C40 H43 109.0 no
H42 C40 H43 107.6 no
C37 C45 H46 109.3 no
C37 C45 H47 110.4 no
H46 C45 H47 106.9 no
C37 C45 H48 113.9 no
H46 C45 H48 107.9 no
H47 C45 H48 108.2 no
C35 C50 H51 108.7 no
C35 C50 H52 110.4 no
H51 C50 H52 110.0 no
C35 C50 H53 111.7 no
H51 C50 H53 108.8 no
H52 C50 H53 107.2 no
C18 C54 C55 118.92(19) yes
C18 C54 H71 121.6 no
C55 C54 H71 119.5 no
C54 C55 C56 122.53(19) yes
C54 C55 H70 119.3 no
C56 C55 H70 118.1 no
C55 C56 C57 119.60(18) yes
C55 C56 H69 121.3 no
C57 C56 H69 119.0 no
C17 C57 C56 119.65(17) yes
C17 C57 N58 118.38(17) yes
C56 C57 N58 121.92(17) yes
C14 N58 C57 120.52(15) yes
C14 N58 C59 120.12(15) yes
C57 N58 C59 118.43(15) yes
N58 C59 C60 111.64(15) yes
N58 C59 H67 108.3 no
C60 C59 H67 110.7 no
N58 C59 H68 105.7 no
C60 C59 H68 111.4 no
H67 C59 H68 108.8 no
C59 C60 C61 111.50(16) yes
C59 C60 H65 108.1 no
C61 C60 H65 111.3 no
C59 C60 H66 108.0 no
C61 C60 H66 109.4 no
H65 C60 H66 108.4 no
C60 C61 H62 110.3 no
C60 C61 H63 109.2 no
H62 C61 H63 109.6 no
C60 C61 H64 110.0 no
H62 C61 H64 109.5 no
H63 C61 H64 108.1 no
O9 C75 H76 105.7 no
O9 C75 H77 110.1 no
H76 C75 H77 107.9 no
O9 C75 H78 109.9 no
H76 C75 H78 112.8 no
H77 C75 H78 110.3 no
C80 O79 H90 111.5 no
O79 C80 C81 110.95(19) yes
O79 C80 C85 106.82(18) yes
C81 C80 C85 112.26(19) yes
O79 C80 H89 108.9 no
C81 C80 H89 109.6 no
C85 C80 H89 108.2 no
C80 C81 H82 112.4 no
C80 C81 H83 109.6 no
H82 C81 H83 107.7 no
C80 C81 H84 109.6 no
H82 C81 H84 108.4 no
H83 C81 H84 109.0 no
C80 C85 H86 107.7 no
C80 C85 H87 111.9 no
H86 C85 H87 108.6 no
C80 C85 H88 109.2 no
H86 C85 H88 109.7 no
H87 C85 H88 109.7 no

loop_
_geom_bond_atom_site_label_1
_geom_bond_atom_site_label_2
_geom_bond_distance
_geom_bond_publ_flag
F1 B3 1.393(8) yes
F2 B3 1.33(3) yes
B3 F4 1.383(3) yes
B3 F5 1.375(4) yes
B3 F8 1.418(4) yes
O9 C10 1.366(2) yes
O9 C75 1.443(2) yes
C10 C11 1.365(3) yes
C10 C15 1.442(3) yes
C11 C12 1.403(3) yes
C11 H74 0.938 no
C12 C13 1.377(3) yes
C12 H73 0.956 no
C13 C14 1.406(3) yes
C13 H72 0.941 no
C14 C15 1.428(3) yes
C14 N58 1.389(2) yes
C15 C16 1.440(3) yes
C16 C17 1.409(3) yes
C16 C21 1.452(3) yes
C17 C18 1.424(3) yes
C17 C57 1.434(3) yes
C18 N19 1.396(2) yes
C18 C54 1.395(3) yes
N19 C20 1.385(2) yes
N19 C34 1.457(2) yes
C20 C21 1.418(3) yes
C20 C30 1.415(3) yes
C21 C22 1.430(3) yes
C22 O23 1.360(2) yes
C22 C28 1.379(3) yes
O23 C24 1.441(2) yes
C24 H25 0.974 no
C24 H26 0.978 no
C24 H27 0.978 no
C28 C29 1.402(3) yes
C28 H33 0.966 no
C29 C30 1.364(3) yes
C29 H32 0.958 no
C30 H31 0.947 no
C34 C35 1.398(3) yes
C34 C39 1.403(3) yes
C35 C36 1.393(3) yes
C35 C50 1.504(3) yes
C36 C37 1.393(3) yes
C36 H49 0.931 no
C37 C38 1.384(3) yes
C37 C45 1.512(3) yes
C38 C39 1.396(3) yes
C38 H44 0.956 no
C39 C40 1.496(3) yes
C40 H41 0.999 no
C40 H42 0.985 no
C40 H43 0.999 no
C45 H46 0.959 no
C45 H47 0.963 no
C45 H48 0.964 no
C50 H51 0.953 no
C50 H52 0.981 no
C50 H53 0.968 no
C54 C55 1.389(3) yes
C54 H71 0.931 no
C55 C56 1.385(3) yes
C55 H70 0.940 no
C56 C57 1.399(3) yes
C56 H69 0.945 no
C57 N58 1.380(2) yes
N58 C59 1.489(2) yes
C59 C60 1.525(3) yes
C59 H67 0.961 no
C59 H68 0.980 no
C60 C61 1.533(3) yes
C60 H65 0.983 no
C60 H66 0.989 no
C61 H62 0.988 no
C61 H63 0.999 no
C61 H64 0.993 no
C75 H76 0.990 no
C75 H77 0.992 no
C75 H78 0.997 no
O79 C80 1.430(3) yes
O79 H90 0.845 no
C80 C81 1.512(3) yes
C80 C85 1.514(3) yes
C80 H89 1.008 no
C81 H82 0.985 no
C81 H83 0.979 no
C81 H84 0.971 no
C85 H86 0.982 no
C85 H87 0.978 no
C85 H88 0.993 no

loop_
_geom_hbond_atom_site_label_D
_geom_hbond_atom_site_label_H
_geom_hbond_atom_site_label_A
_geom_hbond_site_symmetry_A
_geom_hbond_angle_DHA
_geom_hbond_distance_DH
_geom_hbond_distance_HA
_geom_hbond_distance_DA
_geom_hbond_publ_flag
C12 H73 O79 2_676 138 0.96 2.47 3.238(3) yes
